data_7242058
loop_
_publ_author_name
'Yu, Lirong'
'Zhang, Mengxing'
'Lou, Dandan'
'Li, Jiale'
'Wang, Xi'
'Bai, Ming'

_publ_section_title
;
 CH/\p-interaction-driven self-assembly of tetraphenylethylene derivatives
 into the face to face arrangement
;
_journal_issue 4
_journal_name_full 'RSC Advances'
_journal_page_first 2377
_journal_page_last 2382
_journal_paper_doi 10.1039/D0RA10572D
_journal_volume 11
_journal_year 2021
_chemical_formula_moiety 'C30 H26 O2'
_chemical_formula_sum 'C30 H26 O2'
_chemical_formula_weight 418.51
_space_group_crystal_system triclinic
_space_group_IT_number 2
_space_group_name_Hall '-P 1'
_space_group_name_H-M_alt 'P -1'
_atom_sites_solution_hydrogens mixed
_audit_creation_date 2020-06-30
_audit_creation_method
;
Olex2 1.2
(compiled 2018.05.29 svn.r3508 for OlexSys, GUI svn.r5506)
;
_audit_update_record
;
2020-07-29 deposited with the CCDC.	2020-12-28 downloaded from the CCDC.
;
_cell_angle_alpha 103.244(6)
_cell_angle_beta 108.679(7)
_cell_angle_gamma 100.155(6)
_cell_formula_units_Z 2
_cell_length_a 9.6474(7)
_cell_length_b 10.8318(6)
_cell_length_c 12.4029(9)
_cell_measurement_reflns_used 3904
_cell_measurement_temperature 293(2)
_cell_measurement_theta_max 70.5080
_cell_measurement_theta_min 4.8960
_cell_volume 1150.52(16)
_computing_molecular_graphics 'Olex2 (Dolomanov et al., 2009)'
_computing_publication_material 'Olex2 (Dolomanov et al., 2009)'
_computing_structure_refinement 'ShelXL (Sheldrick, 2015)'
_computing_structure_solution 'SHELXS-97 (Sheldrick, 1990)'
_diffrn_ambient_temperature 293(2)
_diffrn_measured_fraction_theta_full 0.997
_diffrn_measured_fraction_theta_max 0.997
_diffrn_measurement_device_type 'multiwire proportional'
_diffrn_measurement_method 'phi and omega scans'
_diffrn_radiation_monochromator graphite
_diffrn_radiation_type CuK\a
_diffrn_radiation_wavelength 1.54178
_diffrn_reflns_av_R_equivalents 0.0151
_diffrn_reflns_av_unetI/netI 0.0192
_diffrn_reflns_Laue_measured_fraction_full 0.997
_diffrn_reflns_Laue_measured_fraction_max 0.997
_diffrn_reflns_limit_h_max 11
_diffrn_reflns_limit_h_min -11
_diffrn_reflns_limit_k_max 12
_diffrn_reflns_limit_k_min -9
_diffrn_reflns_limit_l_max 14
_diffrn_reflns_limit_l_min -14
_diffrn_reflns_number 8030
_diffrn_reflns_point_group_measured_fraction_full 0.997
_diffrn_reflns_point_group_measured_fraction_max 0.997
_diffrn_reflns_theta_full 67.072
_diffrn_reflns_theta_max 67.072
_diffrn_reflns_theta_min 3.952
_exptl_absorpt_coefficient_mu 0.577
_exptl_absorpt_correction_type none
_exptl_crystal_density_diffrn 1.208
_exptl_crystal_density_method 'not measured'
_exptl_crystal_description block
_exptl_crystal_F_000 444
_refine_diff_density_max 0.278
_refine_diff_density_min -0.170
_refine_diff_density_rms 0.032
_refine_ls_extinction_method none
_refine_ls_goodness_of_fit_ref 1.046
_refine_ls_hydrogen_treatment mixed
_refine_ls_matrix_type full
_refine_ls_number_parameters 297
_refine_ls_number_reflns 4108
_refine_ls_number_restraints 2
_refine_ls_restrained_S_all 1.047
_refine_ls_R_factor_all 0.0575
_refine_ls_R_factor_gt 0.0483
_refine_ls_shift/su_max 0.000
_refine_ls_shift/su_mean 0.000
_refine_ls_structure_factor_coef Fsqd
_refine_ls_weighting_details 'w=1/[\s^2^(Fo^2^)+(0.0878P)^2^+0.1015P] where P=(Fo^2^+2Fc^2^)/3'
_refine_ls_weighting_scheme calc
_refine_ls_wR_factor_gt 0.1437
_refine_ls_wR_factor_ref 0.1559
_reflns_Friedel_coverage 0.000
_reflns_number_gt 3290
_reflns_number_total 4108
_reflns_threshold_expression 'I > 2\s(I)'
_cod_data_source_file d0ra10572d2.cif
_cod_data_source_block 1
_cod_original_cell_volume 1150.52(15)
_cod_database_code 7242058
_shelx_shelxl_version_number 2018/3
_shelx_space_group_comment
;
The symmetry employed for this shelxl refinement is uniquely defined
by the following loop, which should always be used as a source of
symmetry information in preference to the above space-group names.
They are only intended as comments.
;
_olex2_refinement_description
;
1. Fixed Uiso
 At 1.2 times of:
  All C(H) groups, All C(H,H) groups
2. Restrained distances
 C23-H23a = C23-H23b
 0.97 with sigma of 0.01
3.a Secondary CH2 refined with riding coordinates:
 C21(H21a,H21b), C22(H22a,H22b), C24(H24a,H24b)
3.b Aromatic/amide H refined with riding coordinates:
 C2(H2), C3(H3), C4(H4), C5(H5), C6(H6), C9(H9), C10(H10), C11(H11), C12(H12),
 C13(H13), C16(H16), C17(H17), C18(H18), C19(H19), C26(H26), C27(H27), C28(H28),
  C29(H29)
;
_olex2_submission_special_instructions 'No special instructions were received'

loop_
_space_group_symop_operation_xyz
'x, y, z'
'-x, -y, -z'

loop_
_atom_site_label
_atom_site_type_symbol
_atom_site_fract_x
_atom_site_fract_y
_atom_site_fract_z
_atom_site_U_iso_or_equiv
_atom_site_adp_type
_atom_site_occupancy
_atom_site_site_symmetry_order
_atom_site_calc_flag
_atom_site_refinement_flags_posn
_atom_site_refinement_flags_adp
_atom_site_refinement_flags_occupancy
_atom_site_disorder_assembly
_atom_site_disorder_group
O1 O 0.29196(15) 0.03689(12) 0.09731(10) 0.0772(4) Uani 1 1 d . . . . .
O2 O 0.53233(17) 0.02727(13) 0.29861(12) 0.0917(4) Uani 1 1 d . . . . .
C1 C 0.62383(17) 0.40860(17) 0.29382(13) 0.0635(4) Uani 1 1 d . . . . .
C2 C 0.6624(2) 0.5444(2) 0.32464(16) 0.0811(5) Uani 1 1 d . . . . .
H2 H 0.588065 0.588866 0.323517 0.097 Uiso 1 1 calc R . . . .
C3 C 0.8135(3) 0.6149(3) 0.3576(2) 0.1141(10) Uani 1 1 d . . . . .
H3 H 0.839963 0.706486 0.379914 0.137 Uiso 1 1 calc R . . . .
C4 C 0.9227(3) 0.5490(5) 0.3569(3) 0.1385(14) Uani 1 1 d . . . . .
H4 H 1.023187 0.596046 0.379348 0.166 Uiso 1 1 calc R . . . .
C5 C 0.8845(3) 0.4158(4) 0.3236(3) 0.1283(11) Uani 1 1 d . . . . .
H5 H 0.958904 0.372105 0.322123 0.154 Uiso 1 1 calc R . . . .
C6 C 0.7355(2) 0.3433(3) 0.2916(2) 0.0913(6) Uani 1 1 d . . . . .
H6 H 0.710565 0.251765 0.268742 0.110 Uiso 1 1 calc R . . . .
C7 C 0.46333(17) 0.33127(15) 0.25963(13) 0.0576(4) Uani 1 1 d . . . . .
C8 C 0.34704(17) 0.35379(14) 0.15860(14) 0.0606(4) Uani 1 1 d . . . . .
C9 C 0.20473(19) 0.36138(16) 0.15746(18) 0.0747(5) Uani 1 1 d . . . . .
H9 H 0.179209 0.353649 0.222299 0.090 Uiso 1 1 calc R . . . .
C10 C 0.1001(2) 0.38046(19) 0.0602(2) 0.0922(6) Uani 1 1 d . . . . .
H10 H 0.004735 0.384982 0.060301 0.111 Uiso 1 1 calc R . . . .
C11 C 0.1354(3) 0.3926(2) -0.0355(2) 0.0978(7) Uani 1 1 d . . . . .
H11 H 0.063731 0.403387 -0.101114 0.117 Uiso 1 1 calc R . . . .
C12 C 0.2755(3) 0.3890(2) -0.03481(18) 0.0958(7) Uani 1 1 d . . . . .
H12 H 0.300310 0.398885 -0.099470 0.115 Uiso 1 1 calc R . . . .
C13 C 0.3821(2) 0.37067(19) 0.06176(15) 0.0777(5) Uani 1 1 d . . . . .
H13 H 0.478211 0.369649 0.061678 0.093 Uiso 1 1 calc R . . . .
C14 C 0.42952(17) 0.24335(15) 0.31432(14) 0.0597(4) Uani 1 1 d . . . . .
C15 C 0.54490(17) 0.22887(16) 0.42131(14) 0.0622(4) Uani 1 1 d . . . . .
C16 C 0.60401(18) 0.32438(18) 0.53192(15) 0.0689(4) Uani 1 1 d . . . . .
H16 H 0.576270 0.402971 0.539907 0.083 Uiso 1 1 calc R . . . .
C17 C 0.7041(2) 0.3043(2) 0.63096(16) 0.0797(5) Uani 1 1 d . . . . .
H17 H 0.742703 0.369047 0.704851 0.096 Uiso 1 1 calc R . . . .
C18 C 0.7457(2) 0.1896(2) 0.61974(18) 0.0828(5) Uani 1 1 d . . . . .
H18 H 0.811995 0.176082 0.686460 0.099 Uiso 1 1 calc R . . . .
C19 C 0.6904(2) 0.0932(2) 0.51042(18) 0.0807(5) Uani 1 1 d . . . . .
H19 H 0.720150 0.015530 0.503184 0.097 Uiso 1 1 calc R . . . .
C20 C 0.59035(19) 0.11294(18) 0.41183(16) 0.0695(4) Uani 1 1 d . . . . .
C21 C 0.5667(3) -0.0947(2) 0.2763(2) 0.0889(6) Uani 1 1 d . . . . .
H21A H 0.525799 -0.148387 0.317550 0.107 Uiso 1 1 calc R . . . .
H21B H 0.676024 -0.081102 0.305299 0.107 Uiso 1 1 calc R . . . .
C22 C 0.4984(3) -0.1628(3) 0.1447(2) 0.1061(7) Uani 1 1 d . . . . .
H22A H 0.522714 -0.246742 0.130361 0.127 Uiso 1 1 calc R . . . .
H22B H 0.547818 -0.110542 0.106730 0.127 Uiso 1 1 calc R . . . .
C23 C 0.3282(3) -0.1887(2) 0.0827(2) 0.0955(6) Uani 1 1 d D . . . .
H23A H 0.291(2) -0.2712(15) 0.0150(15) 0.107(7) Uiso 1 1 d D . . . .
H23B H 0.283(3) -0.195(2) 0.1436(18) 0.117(8) Uiso 1 1 d D . . . .
C24 C 0.2702(3) -0.0915(2) 0.01869(19) 0.0920(6) Uani 1 1 d . . . . .
H24A H 0.321854 -0.081432 -0.035510 0.110 Uiso 1 1 calc R . . . .
H24B H 0.162590 -0.128913 -0.029077 0.110 Uiso 1 1 calc R . . . .
C25 C 0.20922(19) 0.04857(16) 0.16849(15) 0.0670(4) Uani 1 1 d . . . . .
C26 C 0.0650(2) -0.03391(18) 0.13805(18) 0.0802(5) Uani 1 1 d . . . . .
H26 H 0.021660 -0.102843 0.066754 0.096 Uiso 1 1 calc R . . . .
C27 C -0.0129(2) -0.0142(2) 0.2122(2) 0.0878(6) Uani 1 1 d . . . . .
H27 H -0.109405 -0.069266 0.190275 0.105 Uiso 1 1 calc R . . . .
C28 C 0.0495(2) 0.0862(2) 0.3191(2) 0.0850(5) Uani 1 1 d . . . . .
H28 H -0.003616 0.098806 0.369624 0.102 Uiso 1 1 calc R . . . .
C29 C 0.1930(2) 0.16809(18) 0.34983(17) 0.0727(4) Uani 1 1 d . . . . .
H29 H 0.236134 0.235306 0.422301 0.087 Uiso 1 1 calc R . . . .
C30 C 0.27404(18) 0.15268(15) 0.27569(14) 0.0618(4) Uani 1 1 d . . . . .

loop_
_atom_site_aniso_label
_atom_site_aniso_U_11
_atom_site_aniso_U_22
_atom_site_aniso_U_33
_atom_site_aniso_U_23
_atom_site_aniso_U_13
_atom_site_aniso_U_12
O1 0.0905(9) 0.0723(7) 0.0634(7) 0.0174(5) 0.0289(6) 0.0133(6)
O2 0.1084(11) 0.0826(8) 0.0780(9) 0.0215(7) 0.0208(7) 0.0420(8)
C1 0.0571(8) 0.0825(10) 0.0523(8) 0.0241(7) 0.0236(7) 0.0118(7)
C2 0.0841(12) 0.0858(12) 0.0643(10) 0.0164(9) 0.0343(9) -0.0026(9)
C3 0.1087(19) 0.1243(19) 0.0727(13) 0.0176(12) 0.0330(12) -0.0381(15)
C4 0.0638(14) 0.234(4) 0.1032(19) 0.078(2) 0.0241(13) -0.0165(19)
C5 0.0663(13) 0.223(4) 0.137(2) 0.108(2) 0.0517(14) 0.0448(18)
C6 0.0696(11) 0.1343(18) 0.0980(15) 0.0603(13) 0.0449(11) 0.0374(11)
C7 0.0557(8) 0.0623(8) 0.0551(8) 0.0157(6) 0.0226(6) 0.0157(6)
C8 0.0609(9) 0.0535(8) 0.0610(9) 0.0130(6) 0.0182(7) 0.0147(6)
C9 0.0622(10) 0.0646(10) 0.0968(13) 0.0289(9) 0.0265(9) 0.0171(7)
C10 0.0648(11) 0.0716(11) 0.1231(18) 0.0307(11) 0.0118(11) 0.0202(8)
C11 0.1014(16) 0.0762(12) 0.0854(14) 0.0218(10) -0.0038(12) 0.0274(11)
C12 0.1231(19) 0.0975(14) 0.0635(11) 0.0261(10) 0.0221(11) 0.0440(13)
C13 0.0852(12) 0.0914(12) 0.0584(9) 0.0226(8) 0.0252(8) 0.0328(10)
C14 0.0576(8) 0.0619(9) 0.0585(8) 0.0169(7) 0.0223(7) 0.0145(6)
C15 0.0556(8) 0.0716(9) 0.0605(9) 0.0247(7) 0.0235(7) 0.0112(7)
C16 0.0617(9) 0.0777(10) 0.0651(10) 0.0230(8) 0.0256(8) 0.0087(7)
C17 0.0667(10) 0.1013(14) 0.0596(10) 0.0231(9) 0.0191(8) 0.0055(9)
C18 0.0653(10) 0.1138(15) 0.0708(11) 0.0446(11) 0.0202(8) 0.0164(10)
C19 0.0740(11) 0.0931(13) 0.0852(13) 0.0456(11) 0.0285(10) 0.0263(9)
C20 0.0655(10) 0.0767(10) 0.0670(10) 0.0277(8) 0.0237(8) 0.0156(8)
C21 0.0886(13) 0.0879(13) 0.1013(15) 0.0310(11) 0.0431(12) 0.0342(10)
C22 0.1101(17) 0.1062(16) 0.1065(17) 0.0160(13) 0.0535(14) 0.0378(13)
C23 0.1039(16) 0.0812(13) 0.0943(16) 0.0113(11) 0.0410(13) 0.0212(11)
C24 0.1152(17) 0.0813(12) 0.0710(12) 0.0127(9) 0.0368(11) 0.0168(11)
C25 0.0689(10) 0.0655(9) 0.0621(9) 0.0235(7) 0.0188(7) 0.0129(7)
C26 0.0738(11) 0.0701(11) 0.0767(12) 0.0196(9) 0.0122(9) 0.0054(8)
C27 0.0607(10) 0.0898(13) 0.1044(15) 0.0357(12) 0.0235(10) 0.0063(9)
C28 0.0684(11) 0.0982(14) 0.0959(14) 0.0354(11) 0.0389(10) 0.0180(9)
C29 0.0654(10) 0.0783(11) 0.0728(10) 0.0213(8) 0.0275(8) 0.0150(8)
C30 0.0588(8) 0.0627(9) 0.0624(9) 0.0236(7) 0.0194(7) 0.0134(7)

loop_
_atom_type_symbol
_atom_type_description
_atom_type_scat_dispersion_real
_atom_type_scat_dispersion_imag
_atom_type_scat_source
C C 0.0181 0.0091 'International Tables Vol C Tables 4.2.6.8 and 6.1.1.4'
H H 0.0000 0.0000 'International Tables Vol C Tables 4.2.6.8 and 6.1.1.4'
O O 0.0492 0.0322 'International Tables Vol C Tables 4.2.6.8 and 6.1.1.4'

loop_
_geom_angle_atom_site_label_1
_geom_angle_atom_site_label_2
_geom_angle_atom_site_label_3
_geom_angle
_geom_angle_site_symmetry_1
_geom_angle_site_symmetry_3
_geom_angle_publ_flag
C25 O1 C24 118.55(14) . . ?
C20 O2 C21 120.32(15) . . ?
C2 C1 C6 119.27(17) . . ?
C2 C1 C7 120.79(16) . . ?
C6 C1 C7 119.92(17) . . ?
C1 C2 C3 119.9(2) . . ?
C4 C3 C2 120.0(3) . . ?
C5 C4 C3 120.2(2) . . ?
C4 C5 C6 121.0(3) . . ?
C5 C6 C1 119.6(3) . . ?
C8 C7 C1 115.90(13) . . ?
C14 C7 C1 121.08(14) . . ?
C14 C7 C8 122.96(14) . . ?
C9 C8 C7 122.88(15) . . ?
C9 C8 C13 117.74(16) . . ?
C13 C8 C7 119.37(15) . . ?
C8 C9 C10 120.4(2) . . ?
C11 C10 C9 120.7(2) . . ?
C12 C11 C10 119.8(2) . . ?
C11 C12 C13 120.4(2) . . ?
C12 C13 C8 120.87(19) . . ?
C7 C14 C15 122.39(14) . . ?
C7 C14 C30 123.64(14) . . ?
C15 C14 C30 113.96(13) . . ?
C16 C15 C14 122.38(15) . . ?
C16 C15 C20 118.22(15) . . ?
C20 C15 C14 119.33(14) . . ?
C15 C16 C17 120.86(18) . . ?
C18 C17 C16 119.85(18) . . ?
C17 C18 C19 120.71(17) . . ?
C18 C19 C20 119.45(19) . . ?
O2 C20 C15 114.21(15) . . ?
O2 C20 C19 124.84(17) . . ?
C19 C20 C15 120.90(17) . . ?
O2 C21 C22 108.66(19) . . ?
C21 C22 C23 117.47(19) . . ?
C22 C23 C24 117.9(2) . . ?
O1 C24 C23 114.51(17) . . ?
O1 C25 C26 123.68(16) . . ?
O1 C25 C30 116.63(14) . . ?
C26 C25 C30 119.65(16) . . ?
C27 C26 C25 120.48(18) . . ?
C26 C27 C28 120.97(17) . . ?
C27 C28 C29 118.69(18) . . ?
C30 C29 C28 121.92(17) . . ?
C25 C30 C14 122.18(14) . . ?
C29 C30 C14 119.52(14) . . ?
C29 C30 C25 118.26(15) . . ?

loop_
_geom_bond_atom_site_label_1
_geom_bond_atom_site_label_2
_geom_bond_distance
_geom_bond_site_symmetry_2
_geom_bond_publ_flag
O1 C24 1.440(2) . ?
O1 C25 1.367(2) . ?
O2 C20 1.365(2) . ?
O2 C21 1.407(2) . ?
C1 C2 1.380(3) . ?
C1 C6 1.393(3) . ?
C1 C7 1.496(2) . ?
C2 C3 1.399(3) . ?
C3 C4 1.375(5) . ?
C4 C5 1.352(5) . ?
C5 C6 1.390(4) . ?
C7 C8 1.491(2) . ?
C7 C14 1.342(2) . ?
C8 C9 1.386(2) . ?
C8 C13 1.389(2) . ?
C9 C10 1.387(3) . ?
C10 C11 1.363(4) . ?
C11 C12 1.356(3) . ?
C12 C13 1.387(3) . ?
C14 C15 1.495(2) . ?
C14 C30 1.500(2) . ?
C15 C16 1.385(2) . ?
C15 C20 1.394(2) . ?
C16 C17 1.387(3) . ?
C17 C18 1.363(3) . ?
C18 C19 1.380(3) . ?
C19 C20 1.382(3) . ?
C21 C22 1.493(3) . ?
C22 C23 1.515(4) . ?
C23 C24 1.535(3) . ?
C25 C26 1.395(2) . ?
C25 C30 1.401(2) . ?
C26 C27 1.366(3) . ?
C27 C28 1.378(3) . ?
C28 C29 1.387(3) . ?
C29 C30 1.386(2) . ?
